data_7243445
loop_
_publ_author_name
'Boulhaoua, Mohammed'
'Pasinszki, Tibor'
'Torvisco, Ana'
'Ol\'ah-Szab\'o, Rita'
'B\>osze, Szilvia'
'Cs\'ampai, Antal'

_publ_section_title
;
 Synthesis, structure and in vitro antiproliferative effects of
 alkyne-linked 1,2,4-thiadiazole hybrids including erlotinib- and
 ferrocene-containing derivatives
;
_journal_issue 46
_journal_name_full 'RSC Advances'
_journal_page_first 28685
_journal_page_last 28697
_journal_paper_doi 10.1039/D1RA05095H
_journal_volume 11
_journal_year 2021
_chemical_formula_moiety 'C26 H18 Fe2 N2 S'
_chemical_formula_sum 'C26 H18 Fe2 N2 S'
_chemical_formula_weight 502.18
_space_group_crystal_system monoclinic
_space_group_IT_number 14
_space_group_name_Hall '-P 2ybc'
_space_group_name_H-M_alt 'P 1 21/c 1'
_atom_sites_solution_hydrogens geom
_atom_sites_solution_primary iterative
_audit_creation_method SHELXL-2018/3
_audit_update_record
;
2020-09-29 deposited with the CCDC.	2021-08-16 downloaded from the CCDC.
;
_cell_angle_alpha 90
_cell_angle_beta 99.728(5)
_cell_angle_gamma 90
_cell_formula_units_Z 4
_cell_length_a 9.8936(6)
_cell_length_b 8.8451(5)
_cell_length_c 23.0850(13)
_cell_measurement_reflns_used 9936
_cell_measurement_temperature 100(2)
_cell_measurement_theta_max 33.18
_cell_measurement_theta_min 2.47
_cell_volume 1991.1(2)
_computing_cell_refinement 'SAINT V8.38A (Bruker AXS Inc., 2017)'
_computing_data_collection 'Bruker APEX2'
_computing_data_reduction 'SAINT V8.38A (Bruker AXS Inc., 2017)'
_computing_molecular_graphics 'shelXle (C.B. Huebschle, rev 924)'
_computing_publication_material 'Bruker SHELXTL'
_computing_structure_refinement 'SHELXL-2018/3 (Sheldrick, 2018)'
_computing_structure_solution 'SHELXT 2014/5 (Sheldrick, 2014)'
_diffrn_ambient_temperature 100(2)
_diffrn_detector 'Bruker APEX2 area detector'
_diffrn_detector_type 'CCD area detector'
_diffrn_measured_fraction_theta_full 0.992
_diffrn_measured_fraction_theta_max 0.992
_diffrn_measurement_device 'three-circle diffractometer'
_diffrn_measurement_device_type 'Bruker APEX-II CCD'
_diffrn_measurement_method '\f and \w scans'
_diffrn_radiation_monochromator 'multilayer monochromator'
_diffrn_radiation_probe x-ray
_diffrn_radiation_source 'Incoatec microfocus sealed tube'
_diffrn_radiation_type MoK\a
_diffrn_radiation_wavelength 0.71073
_diffrn_reflns_av_R_equivalents 0.1056
_diffrn_reflns_av_unetI/netI 0.0346
_diffrn_reflns_Laue_measured_fraction_full 0.992
_diffrn_reflns_Laue_measured_fraction_max 0.992
_diffrn_reflns_limit_h_max 15
_diffrn_reflns_limit_h_min -15
_diffrn_reflns_limit_k_max 13
_diffrn_reflns_limit_k_min -13
_diffrn_reflns_limit_l_max 35
_diffrn_reflns_limit_l_min -35
_diffrn_reflns_number 196783
_diffrn_reflns_point_group_measured_fraction_full 0.992
_diffrn_reflns_point_group_measured_fraction_max 0.992
_diffrn_reflns_theta_full 26.000
_diffrn_reflns_theta_max 33.272
_diffrn_reflns_theta_min 1.790
_diffrn_source 'microfocus sealed X-ray tube'
_diffrn_source_type 'Incoatec I\ms'
_exptl_absorpt_coefficient_mu 1.579
_exptl_absorpt_correction_T_max 0.7465
_exptl_absorpt_correction_T_min 0.5866
_exptl_absorpt_correction_type multi-scan
_exptl_absorpt_process_details
;
 SADABS 2016/2: Krause, L., Herbst-Irmer, R., Sheldrick G.M. & Stalke D.,
 J. Appl. Cryst. 48 (2015) 3-10
;
_exptl_crystal_colour red
_exptl_crystal_density_diffrn 1.675
_exptl_crystal_description block
_exptl_crystal_F_000 1024
_exptl_crystal_size_max 0.270
_exptl_crystal_size_mid 0.190
_exptl_crystal_size_min 0.150
_refine_diff_density_max 0.599
_refine_diff_density_min -0.598
_refine_diff_density_rms 0.077
_refine_ls_extinction_method none
_refine_ls_goodness_of_fit_ref 1.035
_refine_ls_hydrogen_treatment constr
_refine_ls_matrix_type full
_refine_ls_number_parameters 299
_refine_ls_number_reflns 7626
_refine_ls_number_restraints 0
_refine_ls_restrained_S_all 1.035
_refine_ls_R_factor_all 0.0343
_refine_ls_R_factor_gt 0.0287
_refine_ls_shift/su_max 0.002
_refine_ls_shift/su_mean 0.000
_refine_ls_structure_factor_coef Fsqd
_refine_ls_weighting_details 'w=1/[\s^2^(Fo^2^)+(0.0185P)^2^+1.5090P] where P=(Fo^2^+2Fc^2^)/3'
_refine_ls_weighting_scheme calc
_refine_ls_wR_factor_gt 0.0681
_refine_ls_wR_factor_ref 0.0709
_reflns_Friedel_coverage 0.000
_reflns_number_gt 6753
_reflns_number_total 7626
_reflns_threshold_expression 'I > 2\s(I)'
_cod_data_source_file d1ra05095h2.cif
_cod_data_source_block AT1082_0m_a
_cod_original_sg_symbol_H-M 'P 21/c'
_cod_database_code 7243445
_publcif_datablock.id {5fe1bd3a-30d9-4816-9248-2eb1a449d3d8}

_shelx_shelxl_version_number 2018/3
_shelx_space_group_comment
;
The symmetry employed for this shelxl refinement is uniquely defined
by the following loop, which should always be used as a source of
symmetry information in preference to the above space-group names.
They are only intended as comments.
;
_shelx_estimated_absorpt_t_min 0.675
_shelx_estimated_absorpt_t_max 0.798
_publcif_funding_html
;
;

loop_
_space_group_symop_operation_xyz
'x, y, z'
'-x, y+1/2, -z+1/2'
'-x, -y, -z'
'x, -y-1/2, z-1/2'

loop_
_atom_site_label
_atom_site_type_symbol
_atom_site_fract_x
_atom_site_fract_y
_atom_site_fract_z
_atom_site_U_iso_or_equiv
_atom_site_adp_type
_atom_site_occupancy
_atom_site_site_symmetry_order
_atom_site_calc_flag
_atom_site_refinement_flags_posn
_atom_site_refinement_flags_adp
_atom_site_refinement_flags_occupancy
_atom_site_disorder_assembly
_atom_site_disorder_group
Fe1 Fe 0.22585(2) 0.95272(2) 0.44591(2) 0.01035(4) Uani 1 1 d . . . . .
Fe2 Fe 0.73148(2) -0.06471(2) 0.23965(2) 0.00977(4) Uani 1 1 d . . . . .
S1 S 0.89654(13) 0.51633(14) 0.42004(5) 0.01417(17) Uani 0.706(3) 1 d . . P A 1
N2 N 0.7997(6) 0.6170(9) 0.4574(4) 0.0154(9) Uani 0.706(3) 1 d . . P A 1
N4 N 0.64015(11) 0.48609(12) 0.38680(5) 0.01509(18) Uani 1 1 d . . . . .
C3 C 0.66586(13) 0.58529(14) 0.43228(6) 0.0160(2) Uani 1 1 d . . . . .
C5 C 0.76046(13) 0.43848(13) 0.37459(5) 0.0137(2) Uani 1 1 d . . . . .
C6 C 0.55623(13) 0.65746(15) 0.45423(6) 0.0170(2) Uani 1 1 d . . . . .
C7 C 0.46077(12) 0.71920(14) 0.47079(5) 0.0145(2) Uani 1 1 d . . . . .
C8 C 0.34717(12) 0.78925(13) 0.49032(5) 0.01229(19) Uani 1 1 d . . . . .
C9 C 0.20724(13) 0.73884(14) 0.47668(6) 0.0153(2) Uani 1 1 d . . . . .
H9 H 0.175090 0.652975 0.453697 0.018 Uiso 1 1 calc R U . . .
C10 C 0.12553(13) 0.84051(15) 0.50376(5) 0.0162(2) Uani 1 1 d . . . . .
H10 H 0.029161 0.833755 0.502229 0.019 Uiso 1 1 calc R U . . .
C11 C 0.21290(13) 0.95429(14) 0.53359(5) 0.0153(2) Uani 1 1 d . . . . .
H11 H 0.184599 1.036348 0.555250 0.018 Uiso 1 1 calc R U . . .
C12 C 0.34963(12) 0.92408(14) 0.52541(5) 0.01306(19) Uani 1 1 d . . . . .
H12 H 0.428420 0.982410 0.540413 0.016 Uiso 1 1 calc R U . . .
C13 C 0.30400(13) 1.12713(14) 0.40310(5) 0.0161(2) Uani 1 1 d . . . . .
H13 H 0.384299 1.184063 0.417107 0.019 Uiso 1 1 calc R U . . .
C14 C 0.29792(13) 0.99198(15) 0.36937(5) 0.0163(2) Uani 1 1 d . . . . .
H14 H 0.373533 0.942812 0.357000 0.020 Uiso 1 1 calc R U . . .
C15 C 0.15863(13) 0.94310(15) 0.35733(5) 0.0161(2) Uani 1 1 d . . . . .
H15 H 0.125053 0.855667 0.335663 0.019 Uiso 1 1 calc R U . . .
C16 C 0.07858(13) 1.04930(15) 0.38373(5) 0.0162(2) Uani 1 1 d . . . . .
H16 H -0.017827 1.045198 0.382474 0.019 Uiso 1 1 calc R U . . .
C17 C 0.16854(13) 1.16221(14) 0.41222(5) 0.0160(2) Uani 1 1 d . . . . .
H17 H 0.142836 1.246237 0.433581 0.019 Uiso 1 1 calc R U . . .
C18 C 0.77261(13) 0.33748(14) 0.32807(5) 0.0154(2) Uani 1 1 d . . . . .
C19 C 0.78167(12) 0.25417(14) 0.28770(5) 0.0139(2) Uani 1 1 d . . . . .
C20 C 0.79014(12) 0.15467(13) 0.24007(5) 0.01205(19) Uani 1 1 d . . . . .
C21 C 0.68331(12) 0.12437(13) 0.19082(5) 0.01295(19) Uani 1 1 d . . . . .
H21 H 0.595800 0.171435 0.183144 0.016 Uiso 1 1 calc R U . . .
C22 C 0.73240(13) 0.01123(14) 0.15570(5) 0.0139(2) Uani 1 1 d . . . . .
H22 H 0.683250 -0.029828 0.120277 0.017 Uiso 1 1 calc R U . . .
C23 C 0.86783(13) -0.03004(14) 0.18268(5) 0.0149(2) Uani 1 1 d . . . . .
H23 H 0.923989 -0.103634 0.168434 0.018 Uiso 1 1 calc R U . . .
C24 C 0.90447(12) 0.05786(14) 0.23461(5) 0.0139(2) Uani 1 1 d . . . . .
H24 H 0.989215 0.053496 0.260972 0.017 Uiso 1 1 calc R U . . .
C25 C 0.55344(13) -0.12115(14) 0.26759(6) 0.0163(2) Uani 1 1 d . . . . .
H25 H 0.469785 -0.066287 0.259868 0.020 Uiso 1 1 calc R U . . .
C26 C 0.66003(14) -0.09997(16) 0.31660(6) 0.0184(2) Uani 1 1 d . . . . .
H26 H 0.659842 -0.028882 0.347438 0.022 Uiso 1 1 calc R U . . .
C27 C 0.76730(14) -0.20432(16) 0.31128(6) 0.0201(2) Uani 1 1 d . . . . .
H27 H 0.851266 -0.214537 0.337862 0.024 Uiso 1 1 calc R U . . .
C28 C 0.72630(14) -0.29052(14) 0.25908(6) 0.0184(2) Uani 1 1 d . . . . .
H28 H 0.778027 -0.368467 0.244818 0.022 Uiso 1 1 calc R U . . .
C29 C 0.59412(13) -0.23918(14) 0.23207(6) 0.0156(2) Uani 1 1 d . . . . .
H29 H 0.542180 -0.276901 0.196636 0.019 Uiso 1 1 calc R U . . .
S1A S 0.8274(4) 0.6069(6) 0.4556(2) 0.0144(5) Uani 0.294(3) 1 d . . P A 2
N2A N 0.8791(11) 0.4904(12) 0.4084(4) 0.0158(16) Uani 0.294(3) 1 d . . P A 2

loop_
_atom_site_aniso_label
_atom_site_aniso_U_11
_atom_site_aniso_U_22
_atom_site_aniso_U_33
_atom_site_aniso_U_23
_atom_site_aniso_U_13
_atom_site_aniso_U_12
Fe1 0.01100(7) 0.01127(7) 0.00902(7) 0.00052(5) 0.00241(5) 0.00107(5)
Fe2 0.01042(7) 0.00966(7) 0.00944(7) 0.00015(5) 0.00232(5) -0.00026(5)
S1 0.0122(3) 0.0149(4) 0.0150(4) -0.0039(3) 0.0012(3) 0.0005(2)
N2 0.017(2) 0.0149(12) 0.0146(10) -0.0051(8) 0.0041(15) 0.0030(15)
N4 0.0139(4) 0.0153(5) 0.0158(5) -0.0015(4) 0.0016(4) 0.0008(4)
C3 0.0177(5) 0.0140(5) 0.0173(5) 0.0019(4) 0.0059(4) 0.0037(4)
C5 0.0157(5) 0.0122(5) 0.0129(5) -0.0012(4) 0.0020(4) -0.0002(4)
C6 0.0178(5) 0.0152(5) 0.0183(5) -0.0003(4) 0.0043(4) 0.0022(4)
C7 0.0155(5) 0.0128(5) 0.0149(5) 0.0003(4) 0.0021(4) 0.0007(4)
C8 0.0130(5) 0.0120(5) 0.0120(5) 0.0013(4) 0.0024(4) 0.0013(4)
C9 0.0150(5) 0.0139(5) 0.0170(5) 0.0018(4) 0.0026(4) -0.0023(4)
C10 0.0134(5) 0.0206(6) 0.0156(5) 0.0046(4) 0.0049(4) 0.0006(4)
C11 0.0163(5) 0.0193(5) 0.0111(5) 0.0020(4) 0.0050(4) 0.0043(4)
C12 0.0141(5) 0.0142(5) 0.0107(4) 0.0004(4) 0.0016(4) 0.0013(4)
C13 0.0183(5) 0.0159(5) 0.0141(5) 0.0039(4) 0.0031(4) -0.0006(4)
C14 0.0174(5) 0.0197(6) 0.0128(5) 0.0033(4) 0.0060(4) 0.0036(4)
C15 0.0187(5) 0.0194(6) 0.0098(5) -0.0018(4) 0.0011(4) 0.0014(4)
C16 0.0148(5) 0.0210(6) 0.0125(5) 0.0021(4) 0.0015(4) 0.0039(4)
C17 0.0212(5) 0.0136(5) 0.0138(5) 0.0018(4) 0.0047(4) 0.0045(4)
C18 0.0163(5) 0.0142(5) 0.0155(5) -0.0020(4) 0.0019(4) -0.0004(4)
C19 0.0141(5) 0.0129(5) 0.0145(5) -0.0002(4) 0.0019(4) -0.0017(4)
C20 0.0135(5) 0.0112(5) 0.0118(5) -0.0006(4) 0.0031(4) -0.0018(4)
C21 0.0152(5) 0.0117(5) 0.0118(5) 0.0011(4) 0.0018(4) 0.0004(4)
C22 0.0186(5) 0.0139(5) 0.0096(4) -0.0002(4) 0.0031(4) -0.0003(4)
C23 0.0152(5) 0.0170(5) 0.0138(5) -0.0016(4) 0.0064(4) 0.0000(4)
C24 0.0112(5) 0.0168(5) 0.0141(5) -0.0003(4) 0.0035(4) -0.0020(4)
C25 0.0163(5) 0.0152(5) 0.0192(5) -0.0010(4) 0.0085(4) -0.0028(4)
C26 0.0244(6) 0.0194(6) 0.0130(5) -0.0003(4) 0.0075(4) -0.0062(5)
C27 0.0228(6) 0.0197(6) 0.0167(5) 0.0075(5) 0.0000(4) -0.0030(5)
C28 0.0195(5) 0.0121(5) 0.0240(6) 0.0027(4) 0.0052(5) 0.0005(4)
C29 0.0169(5) 0.0126(5) 0.0179(5) -0.0016(4) 0.0050(4) -0.0037(4)
S1A 0.0143(13) 0.0142(9) 0.0146(7) -0.0045(6) 0.0018(9) -0.0006(9)
N2A 0.018(4) 0.016(4) 0.015(4) -0.005(2) 0.007(3) 0.001(2)

loop_
_atom_type_symbol
_atom_type_description
_atom_type_scat_dispersion_real
_atom_type_scat_dispersion_imag
_atom_type_scat_source
C C 0.0033 0.0016 'International Tables Vol C Tables 4.2.6.8 and 6.1.1.4'
H H 0.0000 0.0000 'International Tables Vol C Tables 4.2.6.8 and 6.1.1.4'
Fe Fe 0.3463 0.8444 'International Tables Vol C Tables 4.2.6.8 and 6.1.1.4'
N N 0.0061 0.0033 'International Tables Vol C Tables 4.2.6.8 and 6.1.1.4'
S S 0.1246 0.1234 'International Tables Vol C Tables 4.2.6.8 and 6.1.1.4'

loop_
_geom_angle_atom_site_label_1
_geom_angle_atom_site_label_2
_geom_angle_atom_site_label_3
_geom_angle
_geom_angle_site_symmetry_1
_geom_angle_site_symmetry_3
_geom_angle_publ_flag
C9 Fe1 C8 41.26(5) . . ?
C9 Fe1 C15 106.07(5) . . ?
C8 Fe1 C15 122.53(5) . . ?
C9 Fe1 C12 69.38(5) . . ?
C8 Fe1 C12 41.28(5) . . ?
C15 Fe1 C12 159.85(5) . . ?
C9 Fe1 C14 121.59(5) . . ?
C8 Fe1 C14 107.05(5) . . ?
C15 Fe1 C14 40.86(5) . . ?
C12 Fe1 C14 123.65(5) . . ?
C9 Fe1 C11 68.78(5) . . ?
C8 Fe1 C11 68.80(5) . . ?
C15 Fe1 C11 157.65(5) . . ?
C12 Fe1 C11 40.68(5) . . ?
C14 Fe1 C11 160.35(5) . . ?
C9 Fe1 C10 40.71(5) . . ?
C8 Fe1 C10 68.79(5) . . ?
C15 Fe1 C10 121.37(5) . . ?
C12 Fe1 C10 68.74(5) . . ?
C14 Fe1 C10 157.47(6) . . ?
C11 Fe1 C10 40.71(5) . . ?
C9 Fe1 C16 122.33(5) . . ?
C8 Fe1 C16 159.15(5) . . ?
C15 Fe1 C16 40.89(5) . . ?
C12 Fe1 C16 158.06(5) . . ?
C14 Fe1 C16 68.57(5) . . ?
C11 Fe1 C16 122.19(5) . . ?
C10 Fe1 C16 107.02(5) . . ?
C9 Fe1 C17 159.06(5) . . ?
C8 Fe1 C17 158.65(5) . . ?
C15 Fe1 C17 68.64(5) . . ?
C12 Fe1 C17 122.53(5) . . ?
C14 Fe1 C17 68.49(5) . . ?
C11 Fe1 C17 107.98(5) . . ?
C10 Fe1 C17 123.43(5) . . ?
C16 Fe1 C17 40.58(5) . . ?
C9 Fe1 C13 158.16(5) . . ?
C8 Fe1 C13 122.47(5) . . ?
C15 Fe1 C13 68.57(5) . . ?
C12 Fe1 C13 107.96(5) . . ?
C14 Fe1 C13 40.64(5) . . ?
C11 Fe1 C13 124.18(5) . . ?
C10 Fe1 C13 160.20(5) . . ?
C16 Fe1 C13 68.34(5) . . ?
C17 Fe1 C13 40.65(5) . . ?
C20 Fe2 C21 41.64(5) . . ?
C20 Fe2 C25 119.71(5) . . ?
C21 Fe2 C25 104.09(5) . . ?
C20 Fe2 C26 106.44(5) . . ?
C21 Fe2 C26 121.71(5) . . ?
C25 Fe2 C26 40.80(5) . . ?
C20 Fe2 C29 155.46(5) . . ?
C21 Fe2 C29 118.99(5) . . ?
C25 Fe2 C29 40.92(5) . . ?
C26 Fe2 C29 68.69(5) . . ?
C20 Fe2 C24 41.46(5) . . ?
C21 Fe2 C24 69.61(5) . . ?
C25 Fe2 C24 157.52(5) . . ?
C26 Fe2 C24 123.08(5) . . ?
C29 Fe2 C24 161.03(5) . . ?
C20 Fe2 C27 124.34(5) . . ?
C21 Fe2 C27 159.91(5) . . ?
C25 Fe2 C27 68.73(6) . . ?
C26 Fe2 C27 40.85(6) . . ?
C29 Fe2 C27 68.62(5) . . ?
C24 Fe2 C27 109.48(5) . . ?
C20 Fe2 C28 161.90(5) . . ?
C21 Fe2 C28 155.93(5) . . ?
C25 Fe2 C28 68.72(5) . . ?
C26 Fe2 C28 68.65(6) . . ?
C29 Fe2 C28 40.73(5) . . ?
C24 Fe2 C28 125.52(5) . . ?
C27 Fe2 C28 40.74(6) . . ?
C20 Fe2 C22 69.14(5) . . ?
C21 Fe2 C22 40.84(5) . . ?
C25 Fe2 C22 121.40(5) . . ?
C26 Fe2 C22 158.12(5) . . ?
C29 Fe2 C22 105.98(5) . . ?
C24 Fe2 C22 68.63(5) . . ?
C27 Fe2 C22 158.87(5) . . ?
C28 Fe2 C22 121.99(5) . . ?
C20 Fe2 C23 69.04(5) . . ?
C21 Fe2 C23 68.91(5) . . ?
C25 Fe2 C23 158.92(5) . . ?
C26 Fe2 C23 159.66(5) . . ?
C29 Fe2 C23 123.74(5) . . ?
C24 Fe2 C23 40.57(5) . . ?
C27 Fe2 C23 124.28(5) . . ?
C28 Fe2 C23 109.16(5) . . ?
C22 Fe2 C23 40.59(5) . . ?
N2 S1 C5 94.1(3) . . ?
C3 N2 S1 105.7(5) . . ?
C5 N4 C3 108.01(11) . . ?
N4 C3 N2 119.7(3) . . ?
N4 C3 C6 120.68(12) . . ?
N2 C3 C6 119.6(3) . . ?
N4 C3 S1A 112.40(19) . . ?
C6 C3 S1A 126.9(2) . . ?
N4 C5 N2A 118.8(4) . . ?
N4 C5 C18 123.42(11) . . ?
N2A C5 C18 117.8(4) . . ?
N4 C5 S1 112.43(10) . . ?
C18 C5 S1 124.14(10) . . ?
C7 C6 C3 177.62(14) . . ?
C6 C7 C8 178.93(14) . . ?
C7 C8 C9 125.37(11) . . ?
C7 C8 C12 126.89(11) . . ?
C9 C8 C12 107.71(10) . . ?
C7 C8 Fe1 125.35(8) . . ?
C9 C8 Fe1 69.33(7) . . ?
C12 C8 Fe1 69.41(7) . . ?
C10 C9 C8 107.78(11) . . ?
C10 C9 Fe1 70.01(7) . . ?
C8 C9 Fe1 69.42(7) . . ?
C10 C9 H9 126.1 . . ?
C8 C9 H9 126.1 . . ?
Fe1 C9 H9 126.0 . . ?
C9 C10 C11 108.38(11) . . ?
C9 C10 Fe1 69.28(7) . . ?
C11 C10 Fe1 69.64(7) . . ?
C9 C10 H10 125.8 . . ?
C11 C10 H10 125.8 . . ?
Fe1 C10 H10 126.8 . . ?
C12 C11 C10 108.41(11) . . ?
C12 C11 Fe1 69.40(7) . . ?
C10 C11 Fe1 69.65(7) . . ?
C12 C11 H11 125.8 . . ?
C10 C11 H11 125.8 . . ?
Fe1 C11 H11 126.7 . . ?
C11 C12 C8 107.72(11) . . ?
C11 C12 Fe1 69.93(7) . . ?
C8 C12 Fe1 69.30(7) . . ?
C11 C12 H12 126.1 . . ?
C8 C12 H12 126.1 . . ?
Fe1 C12 H12 126.2 . . ?
C14 C13 C17 108.06(11) . . ?
C14 C13 Fe1 69.35(7) . . ?
C17 C13 Fe1 69.66(7) . . ?
C14 C13 H13 126.0 . . ?
C17 C13 H13 126.0 . . ?
Fe1 C13 H13 126.6 . . ?
C13 C14 C15 108.15(11) . . ?
C13 C14 Fe1 70.01(7) . . ?
C15 C14 Fe1 69.52(7) . . ?
C13 C14 H14 125.9 . . ?
C15 C14 H14 125.9 . . ?
Fe1 C14 H14 126.1 . . ?
C14 C15 C16 107.72(11) . . ?
C14 C15 Fe1 69.62(7) . . ?
C16 C15 Fe1 69.88(7) . . ?
C14 C15 H15 126.1 . . ?
C16 C15 H15 126.1 . . ?
Fe1 C15 H15 125.9 . . ?
C17 C16 C15 108.06(11) . . ?
C17 C16 Fe1 69.75(7) . . ?
C15 C16 Fe1 69.23(7) . . ?
C17 C16 H16 126.0 . . ?
C15 C16 H16 126.0 . . ?
Fe1 C16 H16 126.6 . . ?
C16 C17 C13 108.01(11) . . ?
C16 C17 Fe1 69.67(7) . . ?
C13 C17 Fe1 69.69(7) . . ?
C16 C17 H17 126.0 . . ?
C13 C17 H17 126.0 . . ?
Fe1 C17 H17 126.2 . . ?
C19 C18 C5 178.54(14) . . ?
C18 C19 C20 179.02(13) . . ?
C19 C20 C21 126.46(11) . . ?
C19 C20 C24 125.81(11) . . ?
C21 C20 C24 107.61(10) . . ?
C19 C20 Fe2 122.86(8) . . ?
C21 C20 Fe2 69.30(7) . . ?
C24 C20 Fe2 70.05(7) . . ?
C22 C21 C20 107.75(10) . . ?
C22 C21 Fe2 70.50(7) . . ?
C20 C21 Fe2 69.06(7) . . ?
C22 C21 H21 126.1 . . ?
C20 C21 H21 126.1 . . ?
Fe2 C21 H21 125.9 . . ?
C21 C22 C23 108.46(11) . . ?
C21 C22 Fe2 68.66(7) . . ?
C23 C22 Fe2 69.97(7) . . ?
C21 C22 H22 125.8 . . ?
C23 C22 H22 125.8 . . ?
Fe2 C22 H22 127.2 . . ?
C24 C23 C22 108.35(10) . . ?
C24 C23 Fe2 69.19(6) . . ?
C22 C23 Fe2 69.44(7) . . ?
C24 C23 H23 125.8 . . ?
C22 C23 H23 125.8 . . ?
Fe2 C23 H23 127.1 . . ?
C23 C24 C20 107.83(10) . . ?
C23 C24 Fe2 70.24(7) . . ?
C20 C24 Fe2 68.49(6) . . ?
C23 C24 H24 126.1 . . ?
C20 C24 H24 126.1 . . ?
Fe2 C24 H24 126.7 . . ?
C26 C25 C29 108.08(11) . . ?
C26 C25 Fe2 69.84(7) . . ?
C29 C25 Fe2 69.78(7) . . ?
C26 C25 H25 126.0 . . ?
C29 C25 H25 126.0 . . ?
Fe2 C25 H25 126.0 . . ?
C25 C26 C27 107.96(11) . . ?
C25 C26 Fe2 69.37(7) . . ?
C27 C26 Fe2 69.67(7) . . ?
C25 C26 H26 126.0 . . ?
C27 C26 H26 126.0 . . ?
Fe2 C26 H26 126.5 . . ?
C28 C27 C26 108.00(12) . . ?
C28 C27 Fe2 69.75(7) . . ?
C26 C27 Fe2 69.49(7) . . ?
C28 C27 H27 126.0 . . ?
C26 C27 H27 126.0 . . ?
Fe2 C27 H27 126.3 . . ?
C29 C28 C27 107.96(12) . . ?
C29 C28 Fe2 69.43(7) . . ?
C27 C28 Fe2 69.50(7) . . ?
C29 C28 H28 126.0 . . ?
C27 C28 H28 126.0 . . ?
Fe2 C28 H28 126.6 . . ?
C28 C29 C25 107.99(11) . . ?
C28 C29 Fe2 69.84(7) . . ?
C25 C29 Fe2 69.30(7) . . ?
C28 C29 H29 126.0 . . ?
C25 C29 H29 126.0 . . ?
Fe2 C29 H29 126.4 . . ?
C3 S1A N2A 96.1(4) . . ?
C5 N2A S1A 104.7(7) . . ?

loop_
_geom_bond_atom_site_label_1
_geom_bond_atom_site_label_2
_geom_bond_distance
_geom_bond_site_symmetry_2
_geom_bond_publ_flag
Fe1 C9 2.0400(12) . ?
Fe1 C8 2.0413(12) . ?
Fe1 C15 2.0423(12) . ?
Fe1 C12 2.0428(12) . ?
Fe1 C14 2.0437(12) . ?
Fe1 C11 2.0498(12) . ?
Fe1 C10 2.0498(12) . ?
Fe1 C16 2.0509(12) . ?
Fe1 C17 2.0520(12) . ?
Fe1 C13 2.0524(12) . ?
Fe2 C20 2.0249(12) . ?
Fe2 C21 2.0281(12) . ?
Fe2 C25 2.0377(12) . ?
Fe2 C26 2.0439(12) . ?
Fe2 C29 2.0442(12) . ?
Fe2 C24 2.0458(12) . ?
Fe2 C27 2.0463(13) . ?
Fe2 C28 2.0496(13) . ?
Fe2 C22 2.0525(12) . ?
Fe2 C23 2.0597(12) . ?
S1 N2 1.653(6) . ?
S1 C5 1.7059(16) . ?
N2 C3 1.381(7) . ?
N4 C5 1.3368(16) . ?
N4 C3 1.3589(17) . ?
C3 C6 1.4237(17) . ?
C3 S1A 1.609(5) . ?
C5 N2A 1.374(9) . ?
C5 C18 1.4176(17) . ?
C6 C7 1.2075(17) . ?
C7 C8 1.4219(16) . ?
C8 C9 1.4378(17) . ?
C8 C12 1.4396(17) . ?
C9 C10 1.4226(18) . ?
C9 H9 0.9500 . ?
C10 C11 1.4258(19) . ?
C10 H10 0.9500 . ?
C11 C12 1.4224(17) . ?
C11 H11 0.9500 . ?
C12 H12 0.9500 . ?
C13 C14 1.4224(19) . ?
C13 C17 1.4255(18) . ?
C13 H13 0.9500 . ?
C14 C15 1.4262(18) . ?
C14 H14 0.9500 . ?
C15 C16 1.4298(18) . ?
C15 H15 0.9500 . ?
C16 C17 1.4227(19) . ?
C16 H16 0.9500 . ?
C17 H17 0.9500 . ?
C18 C19 1.2032(17) . ?
C19 C20 1.4220(16) . ?
C20 C21 1.4406(17) . ?
C20 C24 1.4411(17) . ?
C21 C22 1.4240(17) . ?
C21 H21 0.9500 . ?
C22 C23 1.4264(18) . ?
C22 H22 0.9500 . ?
C23 C24 1.4233(17) . ?
C23 H23 0.9500 . ?
C24 H24 0.9500 . ?
C25 C26 1.4226(19) . ?
C25 C29 1.4268(17) . ?
C25 H25 0.9500 . ?
C26 C27 1.427(2) . ?
C26 H26 0.9500 . ?
C27 C28 1.426(2) . ?
C27 H27 0.9500 . ?
C28 C29 1.4247(19) . ?
C28 H28 0.9500 . ?
C29 H29 0.9500 . ?
S1A N2A 1.644(10) . ?

loop_
_geom_torsion_atom_site_label_1
_geom_torsion_atom_site_label_2
_geom_torsion_atom_site_label_3
_geom_torsion_atom_site_label_4
_geom_torsion
_geom_torsion_site_symmetry_1
_geom_torsion_site_symmetry_2
_geom_torsion_site_symmetry_3
_geom_torsion_site_symmetry_4
_geom_torsion_publ_flag
C5 S1 N2 C3 -0.3(5) . . . . ?
C5 N4 C3 N2 -1.0(4) . . . . ?
C5 N4 C3 C6 178.71(11) . . . . ?
C5 N4 C3 S1A -1.3(3) . . . . ?
S1 N2 C3 N4 0.8(6) . . . . ?
S1 N2 C3 C6 -178.9(2) . . . . ?
C3 N4 C5 N2A 1.7(6) . . . . ?
C3 N4 C5 C18 -177.80(12) . . . . ?
C3 N4 C5 S1 0.74(14) . . . . ?
N2 S1 C5 N4 -0.3(3) . . . . ?
N2 S1 C5 C18 178.2(3) . . . . ?
C7 C8 C9 C10 -179.12(11) . . . . ?
C12 C8 C9 C10 -0.74(13) . . . . ?
Fe1 C8 C9 C10 -59.75(8) . . . . ?
C7 C8 C9 Fe1 -119.37(12) . . . . ?
C12 C8 C9 Fe1 59.00(8) . . . . ?
C8 C9 C10 C11 0.54(14) . . . . ?
Fe1 C9 C10 C11 -58.83(9) . . . . ?
C8 C9 C10 Fe1 59.37(8) . . . . ?
C9 C10 C11 C12 -0.13(14) . . . . ?
Fe1 C10 C11 C12 -58.73(8) . . . . ?
C9 C10 C11 Fe1 58.60(9) . . . . ?
C10 C11 C12 C8 -0.33(13) . . . . ?
Fe1 C11 C12 C8 -59.22(8) . . . . ?
C10 C11 C12 Fe1 58.89(8) . . . . ?
C7 C8 C12 C11 179.01(11) . . . . ?
C9 C8 C12 C11 0.66(13) . . . . ?
Fe1 C8 C12 C11 59.61(8) . . . . ?
C7 C8 C12 Fe1 119.39(12) . . . . ?
C9 C8 C12 Fe1 -58.95(8) . . . . ?
C17 C13 C14 C15 0.16(14) . . . . ?
Fe1 C13 C14 C15 59.26(9) . . . . ?
C17 C13 C14 Fe1 -59.10(8) . . . . ?
C13 C14 C15 C16 0.17(14) . . . . ?
Fe1 C14 C15 C16 59.74(9) . . . . ?
C13 C14 C15 Fe1 -59.57(8) . . . . ?
C14 C15 C16 C17 -0.44(14) . . . . ?
Fe1 C15 C16 C17 59.14(9) . . . . ?
C14 C15 C16 Fe1 -59.58(9) . . . . ?
C15 C16 C17 C13 0.54(14) . . . . ?
Fe1 C16 C17 C13 59.36(8) . . . . ?
C15 C16 C17 Fe1 -58.82(9) . . . . ?
C14 C13 C17 C16 -0.43(14) . . . . ?
Fe1 C13 C17 C16 -59.34(9) . . . . ?
C14 C13 C17 Fe1 58.91(8) . . . . ?
C19 C20 C21 C22 -176.38(11) . . . . ?
C24 C20 C21 C22 -0.33(13) . . . . ?
Fe2 C20 C21 C22 -60.15(8) . . . . ?
C19 C20 C21 Fe2 -116.23(12) . . . . ?
C24 C20 C21 Fe2 59.82(8) . . . . ?
C20 C21 C22 C23 0.45(13) . . . . ?
Fe2 C21 C22 C23 -58.80(8) . . . . ?
C20 C21 C22 Fe2 59.24(8) . . . . ?
C21 C22 C23 C24 -0.40(14) . . . . ?
Fe2 C22 C23 C24 -58.39(8) . . . . ?
C21 C22 C23 Fe2 57.99(8) . . . . ?
C22 C23 C24 C20 0.19(13) . . . . ?
Fe2 C23 C24 C20 -58.35(8) . . . . ?
C22 C23 C24 Fe2 58.54(8) . . . . ?
C19 C20 C24 C23 176.17(11) . . . . ?
C21 C20 C24 C23 0.08(13) . . . . ?
Fe2 C20 C24 C23 59.44(8) . . . . ?
C19 C20 C24 Fe2 116.73(12) . . . . ?
C21 C20 C24 Fe2 -59.35(8) . . . . ?
C29 C25 C26 C27 0.35(14) . . . . ?
Fe2 C25 C26 C27 -59.17(9) . . . . ?
C29 C25 C26 Fe2 59.53(8) . . . . ?
C25 C26 C27 C28 -0.34(14) . . . . ?
Fe2 C26 C27 C28 -59.33(9) . . . . ?
C25 C26 C27 Fe2 58.99(9) . . . . ?
C26 C27 C28 C29 0.20(14) . . . . ?
Fe2 C27 C28 C29 -58.97(9) . . . . ?
C26 C27 C28 Fe2 59.16(9) . . . . ?
C27 C28 C29 C25 0.02(14) . . . . ?
Fe2 C28 C29 C25 -58.99(8) . . . . ?
C27 C28 C29 Fe2 59.01(9) . . . . ?
C26 C25 C29 C28 -0.23(14) . . . . ?
Fe2 C25 C29 C28 59.33(9) . . . . ?
C26 C25 C29 Fe2 -59.56(8) . . . . ?
N4 C3 S1A N2A 0.5(5) . . . . ?
C6 C3 S1A N2A -179.5(4) . . . . ?
N4 C5 N2A S1A -1.3(9) . . . . ?
C18 C5 N2A S1A 178.2(4) . . . . ?
C3 S1A N2A C5 0.4(7) . . . . ?
